data_4314534
loop_
_publ_author_name
'Carolina Avendano'
'Ferdi Karadas'
'Matthew Hilfiger'
'Michael Shatruk'
'Kim R. Dunbar'

_publ_contact_author_address
; 
Department of Chemistry
Texas A&M University
PO Box 30012 
College Station 
Texas 77842-3012 
USA
;
_publ_contact_author_email dunbar@mail.chem.tamu.edu
_publ_contact_author_fax (979)8457177
_publ_contact_author_name 'Dunbar, Kim R.'
_publ_contact_author_phone (979)8625235
_publ_section_title
;
 Cyanide Lability and Linkage Isomerism of Hexacyanochromate(III) Induced
 by the Co(II) Ion
;
_journal_name_full 'Inorganic Chemistry'
_journal_page_first 583
_journal_page_last 594
_journal_paper_doi 10.1021/ic901681e
_journal_volume 49
_journal_year 2010
_chemical_formula_sum 'C56 H43 B Co F4 N3 P4'
_chemical_formula_weight 1030.21
_chemical_name_systematic
; 
 ? 
;
_space_group_IT_number 2
_symmetry_cell_setting triclinic
_symmetry_space_group_name_Hall '-P 1'
_symmetry_space_group_name_H-M 'P -1'
_atom_sites_solution_hydrogens geom
_atom_sites_solution_primary direct
_atom_sites_solution_secondary difmap
_audit_creation_method SHELXL-97
_cell_angle_alpha 97.372(2)
_cell_angle_beta 92.307(2)
_cell_angle_gamma 111.0800(10)
_cell_formula_units_Z 2
_cell_length_a 10.4989(13)
_cell_length_b 13.0929(16)
_cell_length_c 19.029(2)
_cell_measurement_temperature 110(2)
_cell_volume 2409.9(5)
_computing_cell_refinement 'SMART V5.625 (Bruker, 2000)'
_computing_data_collection 'SMART V5.625 (Bruker, 2000)'
_computing_data_reduction 'SAINT V6.32 (Bruker, 2001)'
_computing_molecular_graphics 'X-Seed (Barbour, 2001)'
_computing_publication_material 'SHELXL-97 (Sheldrick, 1997)'
_computing_structure_refinement 'SHELXL-97 (Sheldrick, 1997)'
_computing_structure_solution 'SHELXS-97 (Sheldrick, 1997)'
_diffrn_ambient_temperature 110(2)
_diffrn_measured_fraction_theta_full 0.901
_diffrn_measured_fraction_theta_max 0.901
_diffrn_measurement_device_type 'SMART APEX CCD area-detector'
_diffrn_measurement_method '\w scans'
_diffrn_radiation_monochromator graphite
_diffrn_radiation_source 'fine-focus sealed tube'
_diffrn_radiation_type MoK\a
_diffrn_radiation_wavelength 0.71073
_diffrn_reflns_av_R_equivalents 0.0297
_diffrn_reflns_av_sigmaI/netI 0.0411
_diffrn_reflns_limit_h_max 13
_diffrn_reflns_limit_h_min -13
_diffrn_reflns_limit_k_max 17
_diffrn_reflns_limit_k_min -17
_diffrn_reflns_limit_l_max 24
_diffrn_reflns_limit_l_min -25
_diffrn_reflns_number 25826
_diffrn_reflns_theta_full 28.44
_diffrn_reflns_theta_max 28.44
_diffrn_reflns_theta_min 1.69
_exptl_absorpt_coefficient_mu 0.547
_exptl_absorpt_correction_T_max 0.9473
_exptl_absorpt_correction_T_min 0.8985
_exptl_absorpt_correction_type multi-scan
_exptl_absorpt_process_details 'SADABS v2.03 (Bruker, 2003)'
_exptl_crystal_colour yellow
_exptl_crystal_density_diffrn 1.416
_exptl_crystal_density_method 'not measured'
_exptl_crystal_description block
_exptl_crystal_F_000 1056
_exptl_crystal_size_max 0.20
_exptl_crystal_size_mid 0.20
_exptl_crystal_size_min 0.10
_refine_diff_density_max 1.141
_refine_diff_density_min -0.684
_refine_diff_density_rms 0.082
_refine_ls_extinction_method none
_refine_ls_goodness_of_fit_ref 1.034
_refine_ls_hydrogen_treatment constr
_refine_ls_matrix_type full
_refine_ls_number_parameters 626
_refine_ls_number_reflns 10940
_refine_ls_number_restraints 0
_refine_ls_restrained_S_all 1.034
_refine_ls_R_factor_all 0.0588
_refine_ls_R_factor_gt 0.0417
_refine_ls_shift/su_max 0.000
_refine_ls_shift/su_mean 0.000
_refine_ls_structure_factor_coef Fsqd
_refine_ls_weighting_details 'calc w=1/[\s^2^(Fo^2^)+(0.0599P)^2^+2.7287P] where P=(Fo^2^+2Fc^2^)/3'
_refine_ls_weighting_scheme calc
_refine_ls_wR_factor_gt 0.1106
_refine_ls_wR_factor_ref 0.1223
_reflns_number_gt 8631
_reflns_number_total 10940
_reflns_threshold_expression >2sigma(I)
_cod_data_source_file ic901681e_si_001_5.cif
_cod_data_source_block c:\users\Carolina\str5.cif
_cod_depositor_comments
;
The following automatic conversions were performed:

'_symmetry_cell_setting' value 'Triclinic' changed to 'triclinic'
according to the built-in table from CIF Core dictionary named
'cif_core.dic' version 2.4.1 from 2010-06-29.

Automatic conversion script
Id: cif_fix_values 1646 2011-03-28 12:23:43Z adriana 
;
_cod_database_code 4314534

loop_
_symmetry_equiv_pos_as_xyz
'x, y, z'
'-x, -y, -z'

loop_
_atom_site_label
_atom_site_type_symbol
_atom_site_fract_x
_atom_site_fract_y
_atom_site_fract_z
_atom_site_U_iso_or_equiv
_atom_site_adp_type
_atom_site_occupancy
_atom_site_symmetry_multiplicity
_atom_site_calc_flag
_atom_site_refinement_flags
_atom_site_disorder_assembly
_atom_site_disorder_group
Co1 Co 0.0000 0.0000 0.5000 0.01242(10) Uani 1 2 d S . .
Co2 Co -0.5000 0.5000 0.0000 0.01215(10) Uani 1 2 d S . .
P1 P 0.12686(6) 0.17281(5) 0.47510(3) 0.01422(13) Uani 1 1 d . . .
P2 P -0.07981(6) -0.03176(5) 0.37968(3) 0.01428(13) Uani 1 1 d . . .
P3 P -0.47914(6) 0.37209(5) 0.07054(3) 0.01429(13) Uani 1 1 d . . .
P4 P -0.49532(6) 0.60324(5) 0.10676(3) 0.01402(13) Uani 1 1 d . . .
F1 F -0.0795(2) 0.24703(16) 0.22039(13) 0.0521(6) Uani 1 1 d . . .
F2 F -0.2315(3) 0.33246(19) 0.22591(10) 0.0565(6) Uani 1 1 d . . .
F3 F -0.1192(3) 0.3268(2) 0.32555(12) 0.0655(7) Uani 1 1 d . . .
F4 F -0.2743(2) 0.17032(17) 0.26814(13) 0.0579(6) Uani 1 1 d . . .
N1 N 0.2174(2) -0.10111(18) 0.47811(11) 0.0216(4) Uani 1 1 d . . .
N2 N -0.1902(2) 0.59387(17) 0.03162(12) 0.0214(4) Uani 1 1 d . . .
N3 N -0.3073(4) 0.5008(3) 0.6012(2) 0.0668(10) Uani 1 1 d . . .
C1 C 0.1382(2) -0.05908(19) 0.48486(12) 0.0161(5) Uani 1 1 d . . .
C2 C 0.0186(3) 0.2024(2) 0.40923(13) 0.0193(5) Uani 1 1 d . . .
C3 C -0.0357(3) 0.1043(2) 0.34882(13) 0.0204(5) Uani 1 1 d . . .
C4 C 0.2843(2) 0.18592(19) 0.43432(13) 0.0180(5) Uani 1 1 d . . .
C5 C 0.3832(2) 0.1601(2) 0.47137(14) 0.0208(5) Uani 1 1 d . . .
H5 H 0.3646 0.1326 0.5152 0.025 Uiso 1 1 calc R . .
C6 C 0.5083(3) 0.1743(2) 0.44471(17) 0.0299(6) Uani 1 1 d . . .
H6 H 0.5755 0.1573 0.4705 0.036 Uiso 1 1 calc R . .
C7 C 0.5351(3) 0.2127(2) 0.38124(18) 0.0354(7) Uani 1 1 d . . .
H7 H 0.6210 0.2224 0.3631 0.042 Uiso 1 1 calc R . .
C8 C 0.4374(3) 0.2374(2) 0.34341(16) 0.0335(7) Uani 1 1 d . . .
H8 H 0.4559 0.2626 0.2989 0.040 Uiso 1 1 calc R . .
C9 C 0.3123(3) 0.2255(2) 0.37012(14) 0.0253(5) Uani 1 1 d . . .
H9 H 0.2464 0.2443 0.3446 0.030 Uiso 1 1 calc R . .
C10 C 0.1774(2) 0.29532(19) 0.54309(13) 0.0175(5) Uani 1 1 d . . .
C11 C 0.3088(3) 0.3766(2) 0.54807(14) 0.0218(5) Uani 1 1 d . . .
H11 H 0.3723 0.3680 0.5159 0.026 Uiso 1 1 calc R . .
C12 C 0.3468(3) 0.4694(2) 0.59958(15) 0.0264(6) Uani 1 1 d . . .
H12 H 0.4365 0.5241 0.6028 0.032 Uiso 1 1 calc R . .
C13 C 0.2548(3) 0.4831(2) 0.64651(15) 0.0301(6) Uani 1 1 d . . .
H13 H 0.2811 0.5469 0.6819 0.036 Uiso 1 1 calc R . .
C14 C 0.1237(3) 0.4030(2) 0.64157(15) 0.0283(6) Uani 1 1 d . . .
H14 H 0.0604 0.4122 0.6737 0.034 Uiso 1 1 calc R . .
C15 C 0.0847(3) 0.3099(2) 0.59012(13) 0.0214(5) Uani 1 1 d . . .
H15 H -0.0054 0.2558 0.5869 0.026 Uiso 1 1 calc R . .
C16 C -0.0080(2) -0.10009(19) 0.31027(13) 0.0171(5) Uani 1 1 d . . .
C17 C -0.0845(3) -0.1566(2) 0.24640(13) 0.0206(5) Uani 1 1 d . . .
H17 H -0.1794 -0.1688 0.2404 0.025 Uiso 1 1 calc R . .
C18 C -0.0228(3) -0.1953(2) 0.19125(14) 0.0237(5) Uani 1 1 d . . .
H18 H -0.0760 -0.2352 0.1481 0.028 Uiso 1 1 calc R . .
C19 C 0.1158(3) -0.1759(2) 0.19893(14) 0.0220(5) Uani 1 1 d . . .
H19 H 0.1579 -0.2027 0.1613 0.026 Uiso 1 1 calc R . .
C20 C 0.1930(3) -0.1171(2) 0.26189(14) 0.0220(5) Uani 1 1 d . . .
H20 H 0.2885 -0.1028 0.2671 0.026 Uiso 1 1 calc R . .
C21 C 0.1325(2) -0.0792(2) 0.31698(13) 0.0196(5) Uani 1 1 d . . .
H21 H 0.1865 -0.0386 0.3598 0.023 Uiso 1 1 calc R . .
C22 C -0.2653(2) -0.0980(2) 0.36150(12) 0.0168(5) Uani 1 1 d . . .
C23 C -0.3466(2) -0.0339(2) 0.37021(13) 0.0198(5) Uani 1 1 d . . .
H23 H -0.3047 0.0446 0.3796 0.024 Uiso 1 1 calc R . .
C24 C -0.4883(3) -0.0845(2) 0.36512(14) 0.0241(5) Uani 1 1 d . . .
H24 H -0.5430 -0.0406 0.3715 0.029 Uiso 1 1 calc R . .
C25 C -0.5502(3) -0.1987(2) 0.35073(14) 0.0248(6) Uani 1 1 d . . .
H25 H -0.6472 -0.2329 0.3484 0.030 Uiso 1 1 calc R . .
C26 C -0.4714(3) -0.2632(2) 0.33964(13) 0.0214(5) Uani 1 1 d . . .
H26 H -0.5142 -0.3414 0.3284 0.026 Uiso 1 1 calc R . .
C27 C -0.3290(2) -0.2129(2) 0.34499(12) 0.0180(5) Uani 1 1 d . . .
H27 H -0.2748 -0.2572 0.3373 0.022 Uiso 1 1 calc R . .
C28 C -0.3067(2) 0.55788(19) 0.01600(12) 0.0159(5) Uani 1 1 d . . .
C29 C -0.4031(3) 0.4505(2) 0.16053(13) 0.0220(5) Uani 1 1 d . . .
C30 C -0.3809(2) 0.5734(2) 0.16903(13) 0.0180(5) Uani 1 1 d . . .
C31 C -0.3639(2) 0.30032(19) 0.04411(12) 0.0165(5) Uani 1 1 d . . .
C32 C -0.4142(3) 0.1932(2) 0.00608(13) 0.0203(5) Uani 1 1 d . . .
H32 H -0.5101 0.1559 -0.0056 0.024 Uiso 1 1 calc R . .
C33 C -0.3252(3) 0.1409(2) -0.01485(15) 0.0280(6) Uani 1 1 d . . .
H33 H -0.3604 0.0679 -0.0407 0.034 Uiso 1 1 calc R . .
C34 C -0.1847(3) 0.1948(3) 0.00179(15) 0.0319(6) Uani 1 1 d . . .
H34 H -0.1238 0.1593 -0.0134 0.038 Uiso 1 1 calc R . .
C35 C -0.1339(3) 0.3000(2) 0.04039(15) 0.0273(6) Uani 1 1 d . . .
H35 H -0.0380 0.3363 0.0525 0.033 Uiso 1 1 calc R . .
C36 C -0.2218(2) 0.3530(2) 0.06166(14) 0.0217(5) Uani 1 1 d . . .
H36 H -0.1858 0.4254 0.0883 0.026 Uiso 1 1 calc R . .
C37 C -0.6262(3) 0.2617(2) 0.09655(13) 0.0194(5) Uani 1 1 d . . .
C38 C -0.7573(3) 0.2647(2) 0.09527(14) 0.0221(5) Uani 1 1 d . . .
H38 H -0.7760 0.3205 0.0743 0.026 Uiso 1 1 calc R . .
C39 C -0.8610(3) 0.1870(2) 0.12428(15) 0.0292(6) Uani 1 1 d . . .
H39 H -0.9502 0.1898 0.1232 0.035 Uiso 1 1 calc R . .
C40 C -0.8351(3) 0.1055(2) 0.15479(17) 0.0328(6) Uani 1 1 d . . .
H40 H -0.9068 0.0511 0.1736 0.039 Uiso 1 1 calc R . .
C41 C -0.7046(3) 0.1033(3) 0.15785(18) 0.0381(7) Uani 1 1 d . . .
H41 H -0.6866 0.0479 0.1796 0.046 Uiso 1 1 calc R . .
C42 C -0.6001(3) 0.1806(2) 0.12969(16) 0.0300(6) Uani 1 1 d . . .
H42 H -0.5103 0.1789 0.1328 0.036 Uiso 1 1 calc R . .
C43 C -0.4200(2) 0.75402(19) 0.11825(12) 0.0169(5) Uani 1 1 d . . .
C44 C -0.3037(2) 0.8059(2) 0.08440(13) 0.0200(5) Uani 1 1 d . . .
H44 H -0.2667 0.7624 0.0540 0.024 Uiso 1 1 calc R . .
C45 C -0.2418(3) 0.9201(2) 0.09484(14) 0.0249(5) Uani 1 1 d . . .
H45 H -0.1636 0.9547 0.0709 0.030 Uiso 1 1 calc R . .
C46 C -0.2934(3) 0.9842(2) 0.13989(15) 0.0285(6) Uani 1 1 d . . .
H46 H -0.2508 1.0627 0.1469 0.034 Uiso 1 1 calc R . .
C47 C -0.4073(3) 0.9334(2) 0.17470(14) 0.0257(6) Uani 1 1 d . . .
H47 H -0.4420 0.9773 0.2062 0.031 Uiso 1 1 calc R . .
C48 C -0.4714(3) 0.8189(2) 0.16397(13) 0.0213(5) Uani 1 1 d . . .
H48 H -0.5500 0.7847 0.1877 0.026 Uiso 1 1 calc R . .
C49 C -0.6583(2) 0.56994(19) 0.14476(13) 0.0170(5) Uani 1 1 d . . .
C50 C -0.7609(3) 0.5964(2) 0.11129(14) 0.0209(5) Uani 1 1 d . . .
H50 H -0.7416 0.6354 0.0718 0.025 Uiso 1 1 calc R . .
C51 C -0.8897(3) 0.5665(2) 0.13504(15) 0.0249(6) Uani 1 1 d . . .
H51 H -0.9584 0.5852 0.1121 0.030 Uiso 1 1 calc R . .
C52 C -0.9190(3) 0.5091(2) 0.19231(15) 0.0289(6) Uani 1 1 d . . .
H52 H -1.0082 0.4875 0.2082 0.035 Uiso 1 1 calc R . .
C53 C -0.8184(3) 0.4832(2) 0.22636(15) 0.0300(6) Uani 1 1 d . . .
H53 H -0.8382 0.4444 0.2659 0.036 Uiso 1 1 calc R . .
C54 C -0.6879(3) 0.5139(2) 0.20278(14) 0.0233(5) Uani 1 1 d . . .
H54 H -0.6188 0.4964 0.2265 0.028 Uiso 1 1 calc R . .
C55 C -0.2500(4) 0.4572(3) 0.5663(2) 0.0524(10) Uani 1 1 d . . .
C56 C -0.1791(4) 0.4001(4) 0.5219(3) 0.0675(13) Uani 1 1 d . . .
H56A H -0.2155 0.3212 0.5262 0.101 Uiso 1 1 calc R . .
H56B H -0.0809 0.4316 0.5375 0.101 Uiso 1 1 calc R . .
H56C H -0.1933 0.4090 0.4722 0.101 Uiso 1 1 calc R . .
B1 B -0.1765(3) 0.2699(3) 0.25933(18) 0.0284(7) Uani 1 1 d . . .

loop_
_atom_site_aniso_label
_atom_site_aniso_U_11
_atom_site_aniso_U_22
_atom_site_aniso_U_33
_atom_site_aniso_U_23
_atom_site_aniso_U_13
_atom_site_aniso_U_12
Co1 0.0113(2) 0.0139(2) 0.0127(2) 0.00128(16) -0.00021(16) 0.00577(17)
Co2 0.0106(2) 0.0126(2) 0.0130(2) 0.00143(16) -0.00017(15) 0.00423(16)
P1 0.0145(3) 0.0140(3) 0.0141(3) 0.0014(2) 0.0001(2) 0.0055(2)
P2 0.0130(3) 0.0158(3) 0.0135(3) 0.0009(2) -0.0013(2) 0.0054(2)
P3 0.0139(3) 0.0147(3) 0.0151(3) 0.0027(2) 0.0010(2) 0.0061(2)
P4 0.0138(3) 0.0135(3) 0.0141(3) 0.0009(2) -0.0002(2) 0.0048(2)
F1 0.0474(12) 0.0405(11) 0.0808(16) 0.0188(10) 0.0400(11) 0.0242(9)
F2 0.0915(16) 0.0780(15) 0.0345(11) 0.0210(10) 0.0110(10) 0.0677(14)
F3 0.0880(17) 0.0747(16) 0.0498(13) -0.0126(11) -0.0284(12) 0.0600(14)
F4 0.0572(13) 0.0376(11) 0.0765(16) 0.0073(10) 0.0416(12) 0.0114(10)
N1 0.0208(10) 0.0252(11) 0.0215(11) 0.0021(9) 0.0011(8) 0.0122(9)
N2 0.0165(10) 0.0209(11) 0.0253(11) 0.0020(9) 0.0011(8) 0.0058(8)
N3 0.069(2) 0.062(2) 0.069(3) 0.033(2) -0.002(2) 0.018(2)
C1 0.0156(11) 0.0170(11) 0.0136(11) 0.0009(9) -0.0019(9) 0.0045(9)
C2 0.0220(12) 0.0194(12) 0.0178(12) 0.0024(9) -0.0029(9) 0.0098(10)
C3 0.0264(13) 0.0170(12) 0.0162(12) 0.0035(9) -0.0036(10) 0.0063(10)
C4 0.0163(11) 0.0134(11) 0.0204(12) -0.0007(9) 0.0036(9) 0.0017(9)
C5 0.0192(12) 0.0185(12) 0.0245(13) 0.0020(10) 0.0053(10) 0.0069(10)
C6 0.0233(13) 0.0262(14) 0.0423(17) 0.0024(12) 0.0093(12) 0.0119(11)
C7 0.0272(15) 0.0307(15) 0.0480(19) 0.0034(13) 0.0208(13) 0.0096(12)
C8 0.0385(16) 0.0263(14) 0.0295(15) 0.0038(12) 0.0169(13) 0.0032(12)
C9 0.0284(14) 0.0211(13) 0.0220(13) 0.0038(10) 0.0037(11) 0.0037(11)
C10 0.0222(12) 0.0150(11) 0.0169(12) 0.0008(9) -0.0033(9) 0.0099(9)
C11 0.0235(12) 0.0172(12) 0.0245(13) 0.0027(10) -0.0005(10) 0.0075(10)
C12 0.0285(14) 0.0171(12) 0.0300(14) 0.0001(11) -0.0067(11) 0.0064(11)
C13 0.0415(16) 0.0226(13) 0.0252(14) -0.0067(11) -0.0097(12) 0.0153(12)
C14 0.0344(15) 0.0312(15) 0.0235(14) -0.0032(11) 0.0012(11) 0.0195(12)
C15 0.0232(12) 0.0212(12) 0.0214(13) 0.0017(10) -0.0007(10) 0.0109(10)
C16 0.0171(11) 0.0179(11) 0.0169(12) 0.0040(9) 0.0036(9) 0.0066(9)
C17 0.0180(11) 0.0222(12) 0.0187(12) 0.0007(10) 0.0004(9) 0.0049(10)
C18 0.0240(13) 0.0226(13) 0.0185(12) -0.0032(10) 0.0003(10) 0.0039(10)
C19 0.0258(13) 0.0200(12) 0.0221(13) 0.0031(10) 0.0082(10) 0.0101(10)
C20 0.0188(12) 0.0264(13) 0.0239(13) 0.0083(10) 0.0035(10) 0.0104(10)
C21 0.0173(11) 0.0238(12) 0.0170(12) 0.0042(10) 0.0000(9) 0.0066(10)
C22 0.0148(11) 0.0210(12) 0.0143(11) 0.0014(9) -0.0014(9) 0.0069(9)
C23 0.0197(12) 0.0199(12) 0.0199(12) 0.0009(10) -0.0036(9) 0.0086(10)
C24 0.0184(12) 0.0311(14) 0.0261(13) 0.0022(11) -0.0040(10) 0.0144(11)
C25 0.0136(11) 0.0329(14) 0.0261(14) 0.0042(11) -0.0019(10) 0.0072(10)
C26 0.0207(12) 0.0202(12) 0.0194(12) 0.0018(10) -0.0028(10) 0.0039(10)
C27 0.0186(11) 0.0221(12) 0.0136(11) 0.0022(9) -0.0010(9) 0.0084(10)
C28 0.0176(12) 0.0151(11) 0.0160(11) 0.0025(9) 0.0031(9) 0.0069(9)
C29 0.0320(14) 0.0203(12) 0.0155(12) -0.0012(9) -0.0056(10) 0.0141(11)
C30 0.0188(11) 0.0194(12) 0.0163(11) 0.0010(9) -0.0039(9) 0.0086(10)
C31 0.0173(11) 0.0185(11) 0.0166(11) 0.0050(9) 0.0023(9) 0.0095(9)
C32 0.0238(12) 0.0211(12) 0.0176(12) 0.0032(10) -0.0013(9) 0.0104(10)
C33 0.0389(16) 0.0263(14) 0.0243(14) -0.0018(11) -0.0003(11) 0.0206(12)
C34 0.0391(16) 0.0449(17) 0.0266(14) 0.0078(13) 0.0069(12) 0.0319(14)
C35 0.0196(12) 0.0378(16) 0.0317(15) 0.0124(12) 0.0045(11) 0.0165(12)
C36 0.0184(12) 0.0221(12) 0.0258(13) 0.0065(10) -0.0004(10) 0.0082(10)
C37 0.0211(12) 0.0172(12) 0.0201(12) 0.0045(9) 0.0038(9) 0.0067(10)
C38 0.0195(12) 0.0232(13) 0.0237(13) 0.0046(10) 0.0048(10) 0.0073(10)
C39 0.0212(13) 0.0334(15) 0.0318(15) 0.0065(12) 0.0071(11) 0.0077(12)
C40 0.0316(15) 0.0277(15) 0.0373(17) 0.0136(13) 0.0152(13) 0.0047(12)
C41 0.0436(18) 0.0337(16) 0.0491(19) 0.0277(15) 0.0210(15) 0.0196(14)
C42 0.0284(14) 0.0315(15) 0.0401(17) 0.0208(13) 0.0139(12) 0.0166(12)
C43 0.0188(11) 0.0149(11) 0.0150(11) 0.0009(9) -0.0034(9) 0.0048(9)
C44 0.0203(12) 0.0192(12) 0.0188(12) 0.0005(9) -0.0016(9) 0.0064(10)
C45 0.0227(13) 0.0213(13) 0.0252(14) 0.0036(10) 0.0010(10) 0.0018(10)
C46 0.0343(15) 0.0158(12) 0.0299(15) 0.0003(11) -0.0010(12) 0.0042(11)
C47 0.0350(15) 0.0199(13) 0.0223(13) -0.0009(10) 0.0018(11) 0.0120(11)
C48 0.0234(12) 0.0202(12) 0.0193(12) 0.0010(10) 0.0000(10) 0.0078(10)
C49 0.0162(11) 0.0144(11) 0.0182(12) -0.0026(9) 0.0031(9) 0.0046(9)
C50 0.0208(12) 0.0213(12) 0.0212(12) 0.0014(10) 0.0027(10) 0.0091(10)
C51 0.0189(12) 0.0251(13) 0.0301(14) -0.0018(11) 0.0020(10) 0.0095(10)
C52 0.0209(13) 0.0313(15) 0.0316(15) 0.0020(12) 0.0104(11) 0.0063(11)
C53 0.0294(14) 0.0329(15) 0.0256(14) 0.0074(12) 0.0101(11) 0.0071(12)
C54 0.0250(13) 0.0235(13) 0.0208(13) 0.0047(10) 0.0035(10) 0.0076(11)
C55 0.0373(19) 0.055(2) 0.064(3) 0.035(2) -0.0074(18) 0.0079(17)
C56 0.044(2) 0.083(3) 0.085(3) 0.040(3) 0.004(2) 0.025(2)
B1 0.0366(18) 0.0260(16) 0.0310(17) 0.0094(13) 0.0128(14) 0.0189(14)

loop_
_atom_type_symbol
_atom_type_description
_atom_type_scat_dispersion_real
_atom_type_scat_dispersion_imag
_atom_type_scat_source
Co Co 0.3494 0.9721 'International Tables Vol C Tables 4.2.6.8 and 6.1.1.4'
P P 0.1023 0.0942 'International Tables Vol C Tables 4.2.6.8 and 6.1.1.4'
F F 0.0171 0.0103 'International Tables Vol C Tables 4.2.6.8 and 6.1.1.4'
N N 0.0061 0.0033 'International Tables Vol C Tables 4.2.6.8 and 6.1.1.4'
C C 0.0033 0.0016 'International Tables Vol C Tables 4.2.6.8 and 6.1.1.4'
B B 0.0013 0.0007 'International Tables Vol C Tables 4.2.6.8 and 6.1.1.4'
H H 0.0000 0.0000 'International Tables Vol C Tables 4.2.6.8 and 6.1.1.4'

loop_
_geom_angle_atom_site_label_1
_geom_angle_atom_site_label_2
_geom_angle_atom_site_label_3
_geom_angle
_geom_angle_site_symmetry_1
_geom_angle_site_symmetry_3
_geom_angle_publ_flag
C1 Co1 C1 180.000(1) 2_556 . ?
C1 Co1 P1 84.55(7) 2_556 . ?
C1 Co1 P1 95.45(7) . . ?
C1 Co1 P1 95.45(7) 2_556 2_556 ?
C1 Co1 P1 84.55(7) . 2_556 ?
P1 Co1 P1 180.0 . 2_556 ?
C1 Co1 P2 85.21(7) 2_556 . ?
C1 Co1 P2 94.79(7) . . ?
P1 Co1 P2 82.99(2) . . ?
P1 Co1 P2 97.01(2) 2_556 . ?
C1 Co1 P2 94.79(7) 2_556 2_556 ?
C1 Co1 P2 85.21(7) . 2_556 ?
P1 Co1 P2 97.01(2) . 2_556 ?
P1 Co1 P2 82.99(2) 2_556 2_556 ?
P2 Co1 P2 180.0 . 2_556 ?
C28 Co2 C28 180.00(6) 2_465 . ?
C28 Co2 P4 85.66(7) 2_465 2_465 ?
C28 Co2 P4 94.34(7) . 2_465 ?
C28 Co2 P4 94.34(7) 2_465 . ?
C28 Co2 P4 85.66(7) . . ?
P4 Co2 P4 180.000(17) 2_465 . ?
C28 Co2 P3 82.60(7) 2_465 2_465 ?
C28 Co2 P3 97.40(7) . 2_465 ?
P4 Co2 P3 83.75(2) 2_465 2_465 ?
P4 Co2 P3 96.25(2) . 2_465 ?
C28 Co2 P3 97.40(7) 2_465 . ?
C28 Co2 P3 82.60(7) . . ?
P4 Co2 P3 96.25(2) 2_465 . ?
P4 Co2 P3 83.75(2) . . ?
P3 Co2 P3 180.00(3) 2_465 . ?
C4 P1 C10 103.57(11) . . ?
C4 P1 C2 105.47(12) . . ?
C10 P1 C2 102.85(11) . . ?
C4 P1 Co1 116.17(8) . . ?
C10 P1 Co1 121.43(8) . . ?
C2 P1 Co1 105.60(8) . . ?
C22 P2 C16 105.71(11) . . ?
C22 P2 C3 105.09(11) . . ?
C16 P2 C3 98.89(11) . . ?
C22 P2 Co1 114.51(8) . . ?
C16 P2 Co1 122.36(8) . . ?
C3 P2 Co1 107.98(8) . . ?
C31 P3 C37 102.75(11) . . ?
C31 P3 C29 104.12(11) . . ?
C37 P3 C29 99.12(12) . . ?
C31 P3 Co2 117.25(8) . . ?
C37 P3 Co2 123.50(8) . . ?
C29 P3 Co2 107.18(8) . . ?
C49 P4 C43 105.72(11) . . ?
C49 P4 C30 106.34(11) . . ?
C43 P4 C30 101.10(11) . . ?
C49 P4 Co2 115.24(8) . . ?
C43 P4 Co2 120.59(8) . . ?
C30 P4 Co2 106.12(8) . . ?
N1 C1 Co1 175.2(2) . . ?
C3 C2 P1 109.09(16) . . ?
C2 C3 P2 113.40(17) . . ?
C9 C4 C5 119.2(2) . . ?
C9 C4 P1 122.8(2) . . ?
C5 C4 P1 117.89(19) . . ?
C6 C5 C4 120.5(3) . . ?
C7 C6 C5 120.1(3) . . ?
C6 C7 C8 120.1(3) . . ?
C7 C8 C9 120.4(3) . . ?
C4 C9 C8 119.7(3) . . ?
C15 C10 C11 119.1(2) . . ?
C15 C10 P1 120.44(19) . . ?
C11 C10 P1 120.45(19) . . ?
C12 C11 C10 120.4(3) . . ?
C11 C12 C13 120.3(3) . . ?
C12 C13 C14 119.6(2) . . ?
C15 C14 C13 120.5(3) . . ?
C14 C15 C10 120.1(3) . . ?
C17 C16 C21 118.9(2) . . ?
C17 C16 P2 121.47(18) . . ?
C21 C16 P2 118.74(18) . . ?
C16 C17 C18 120.3(2) . . ?
C19 C18 C17 120.3(2) . . ?
C18 C19 C20 119.5(2) . . ?
C21 C20 C19 120.6(2) . . ?
C20 C21 C16 120.4(2) . . ?
C27 C22 C23 119.0(2) . . ?
C27 C22 P2 121.23(18) . . ?
C23 C22 P2 119.51(18) . . ?
C24 C23 C22 120.1(2) . . ?
C25 C24 C23 120.4(2) . . ?
C24 C25 C26 120.2(2) . . ?
C25 C26 C27 119.8(2) . . ?
C26 C27 C22 120.5(2) . . ?
N2 C28 Co2 174.4(2) . . ?
C30 C29 P3 114.31(17) . . ?
C29 C30 P4 112.64(16) . . ?
C32 C31 C36 118.6(2) . . ?
C32 C31 P3 121.23(18) . . ?
C36 C31 P3 120.19(18) . . ?
C33 C32 C31 120.5(2) . . ?
C32 C33 C34 120.2(3) . . ?
C35 C34 C33 119.8(2) . . ?
C34 C35 C36 120.5(3) . . ?
C35 C36 C31 120.4(2) . . ?
C38 C37 C42 118.7(2) . . ?
C38 C37 P3 122.82(19) . . ?
C42 C37 P3 117.72(19) . . ?
C39 C38 C37 120.5(2) . . ?
C40 C39 C38 120.2(3) . . ?
C41 C40 C39 119.7(3) . . ?
C42 C41 C40 120.8(3) . . ?
C41 C42 C37 120.0(3) . . ?
C48 C43 C44 119.1(2) . . ?
C48 C43 P4 121.13(19) . . ?
C44 C43 P4 119.65(18) . . ?
C45 C44 C43 120.5(2) . . ?
C46 C45 C44 120.3(3) . . ?
C45 C46 C47 119.6(2) . . ?
C46 C47 C48 120.6(2) . . ?
C47 C48 C43 119.9(2) . . ?
C54 C49 C50 118.9(2) . . ?
C54 C49 P4 122.84(19) . . ?
C50 C49 P4 118.15(19) . . ?
C51 C50 C49 120.6(2) . . ?
C50 C51 C52 120.1(2) . . ?
C53 C52 C51 119.9(2) . . ?
C52 C53 C54 120.1(3) . . ?
C49 C54 C53 120.3(2) . . ?
N3 C55 C56 179.0(4) . . ?
F2 B1 F3 108.4(2) . . ?
F2 B1 F4 111.9(3) . . ?
F3 B1 F4 107.8(3) . . ?
F2 B1 F1 110.7(3) . . ?
F3 B1 F1 110.7(3) . . ?
F4 B1 F1 107.4(2) . . ?

loop_
_geom_bond_atom_site_label_1
_geom_bond_atom_site_label_2
_geom_bond_distance
_geom_bond_site_symmetry_2
_geom_bond_publ_flag
Co1 C1 1.889(2) 2_556 ?
Co1 C1 1.889(2) . ?
Co1 P1 2.2969(6) . ?
Co1 P1 2.2969(6) 2_556 ?
Co1 P2 2.3383(6) . ?
Co1 P2 2.3383(6) 2_556 ?
Co2 C28 1.889(2) 2_465 ?
Co2 C28 1.889(2) . ?
Co2 P4 2.2795(6) 2_465 ?
Co2 P4 2.2795(6) . ?
Co2 P3 2.3392(6) 2_465 ?
Co2 P3 2.3392(6) . ?
P1 C4 1.815(2) . ?
P1 C10 1.824(2) . ?
P1 C2 1.828(2) . ?
P2 C22 1.822(2) . ?
P2 C16 1.837(2) . ?
P2 C3 1.851(3) . ?
P3 C31 1.829(2) . ?
P3 C37 1.832(3) . ?
P3 C29 1.863(2) . ?
P4 C49 1.812(2) . ?
P4 C43 1.823(2) . ?
P4 C30 1.828(2) . ?
F1 B1 1.378(4) . ?
F2 B1 1.361(4) . ?
F3 B1 1.371(4) . ?
F4 B1 1.375(4) . ?
N1 C1 1.154(3) . ?
N2 C28 1.152(3) . ?
N3 C55 1.144(6) . ?
C2 C3 1.529(3) . ?
C4 C9 1.389(4) . ?
C4 C5 1.394(3) . ?
C5 C6 1.385(4) . ?
C6 C7 1.368(4) . ?
C7 C8 1.383(5) . ?
C8 C9 1.391(4) . ?
C10 C15 1.394(4) . ?
C10 C11 1.397(3) . ?
C11 C12 1.383(4) . ?
C12 C13 1.384(4) . ?
C13 C14 1.388(4) . ?
C14 C15 1.384(4) . ?
C16 C17 1.390(3) . ?
C16 C21 1.397(3) . ?
C17 C18 1.390(4) . ?
C18 C19 1.382(4) . ?
C19 C20 1.386(4) . ?
C20 C21 1.377(4) . ?
C22 C27 1.395(3) . ?
C22 C23 1.398(3) . ?
C23 C24 1.387(3) . ?
C24 C25 1.383(4) . ?
C25 C26 1.384(4) . ?
C26 C27 1.393(3) . ?
C29 C30 1.527(3) . ?
C31 C32 1.395(3) . ?
C31 C36 1.405(3) . ?
C32 C33 1.386(4) . ?
C33 C34 1.389(4) . ?
C34 C35 1.379(4) . ?
C35 C36 1.383(4) . ?
C37 C38 1.391(3) . ?
C37 C42 1.403(4) . ?
C38 C39 1.386(4) . ?
C39 C40 1.380(4) . ?
C40 C41 1.379(4) . ?
C41 C42 1.380(4) . ?
C43 C48 1.395(3) . ?
C43 C44 1.395(3) . ?
C44 C45 1.383(4) . ?
C45 C46 1.383(4) . ?
C46 C47 1.384(4) . ?
C47 C48 1.389(4) . ?
C49 C54 1.387(4) . ?
C49 C50 1.399(3) . ?
C50 C51 1.378(4) . ?
C51 C52 1.385(4) . ?
C52 C53 1.382(4) . ?
C53 C54 1.393(4) . ?
C55 C56 1.454(7) . ?
